data_1543465
loop_
_publ_author_name
'Ito, Suguru'
'Ono, Kosuke'
'Johmoto, Kohei'
'Uekusa, Hidehiro'
'Iwasawa, Nobuharu'

_publ_section_title
;
 Switching of the solid-state guest selectivity: solvent-dependent
 selective guest inclusion in a crystalline macrocyclic boronic ester
;
_journal_issue 9
_journal_name_full 'Chem. Sci.'
_journal_page_first 5765
_journal_paper_doi 10.1039/C5SC04766H
_journal_volume 7
_journal_year 2016
_chemical_formula_moiety 'C44 H40 B4 N4 O8 S2, C10 H8, 2(C H Cl3)'
_chemical_formula_sum 'C58 H52 B4 Cl12 N4 O8 S2'
_chemical_formula_weight 1465.79
_chemical_name_systematic
; 
 ? 
;
_space_group_crystal_system monoclinic
_space_group_IT_number 14
_space_group_name_Hall '-P 2ybc'
_space_group_name_H-M_alt 'P 1 21/c 1'
_symmetry_space_group_name_Hall '-P 2ybc'
_symmetry_space_group_name_H-M 'P 1 21/c 1'
_atom_sites_solution_hydrogens geom
_atom_sites_solution_primary direct
_atom_sites_solution_secondary difmap
_audit_creation_method SHELXL-2013
_audit_update_record
;
2014-05-27 deposited with the CCDC.
2016-06-16 downloaded from the CCDC.
;
_cell_angle_alpha 90
_cell_angle_beta 122.833(2)
_cell_angle_gamma 90
_cell_formula_units_Z 2
_cell_length_a 13.7340(6)
_cell_length_b 14.1169(5)
_cell_length_c 20.8001(7)
_cell_measurement_temperature 293(2)
_cell_volume 3388.5(2)
_computing_cell_refinement 'PROCESS-AUTO (Rigaku, 1998)'
_computing_data_collection 'PROCESS-AUTO (Rigaku, 1998)'
_computing_data_reduction 'PROCESS-AUTO (Rigaku, 1998)'
_computing_molecular_graphics 'ORTEP-3 (Farrugia, 2008)'
_computing_publication_material 'SHELXL-2013 (Sheldrick, 2013)'
_computing_structure_refinement 'SHELXL-2013 (Sheldrick, 2013)'
_computing_structure_solution 'SHELXS-97 (Sheldrick, 1990)'
_diffrn_ambient_temperature 293(2)
_diffrn_measured_fraction_theta_full 0.986
_diffrn_measured_fraction_theta_max 0.985
_diffrn_measurement_device_type 'Rigaku R-AXIS RAPID II IP Area Detector'
_diffrn_measurement_method '\w scans'
_diffrn_radiation_type CuK\a
_diffrn_radiation_wavelength 1.54186
_diffrn_reflns_av_R_equivalents 0.0663
_diffrn_reflns_av_unetI/netI 0.0456
_diffrn_reflns_Laue_measured_fraction_full 0.986
_diffrn_reflns_Laue_measured_fraction_max 0.985
_diffrn_reflns_limit_h_max 16
_diffrn_reflns_limit_h_min -16
_diffrn_reflns_limit_k_max 17
_diffrn_reflns_limit_k_min -16
_diffrn_reflns_limit_l_max 25
_diffrn_reflns_limit_l_min -24
_diffrn_reflns_number 37551
_diffrn_reflns_point_group_measured_fraction_full 0.986
_diffrn_reflns_point_group_measured_fraction_max 0.985
_diffrn_reflns_theta_full 67.686
_diffrn_reflns_theta_max 68.224
_diffrn_reflns_theta_min 3.830
_diffrn_source 'rotating anode X-ray tube'
_exptl_absorpt_coefficient_mu 5.510
_exptl_absorpt_correction_T_max 0.447
_exptl_absorpt_correction_T_min 0.383
_exptl_absorpt_correction_type multi-scan
_exptl_absorpt_process_details 'Absorption was corrected by ABSCOR'
_exptl_crystal_density_diffrn 1.437
_exptl_crystal_density_method 'not measured'
_exptl_crystal_F_000 1496
_exptl_crystal_size_max 0.294
_exptl_crystal_size_mid 0.285
_exptl_crystal_size_min 0.174
_refine_diff_density_max 0.355
_refine_diff_density_min -0.373
_refine_diff_density_rms 0.052
_refine_ls_extinction_method none
_refine_ls_goodness_of_fit_ref 1.149
_refine_ls_hydrogen_treatment constr
_refine_ls_matrix_type full
_refine_ls_number_parameters 442
_refine_ls_number_reflns 6111
_refine_ls_number_restraints 30
_refine_ls_restrained_S_all 1.164
_refine_ls_R_factor_all 0.0630
_refine_ls_R_factor_gt 0.0518
_refine_ls_shift/su_max 0.001
_refine_ls_shift/su_mean 0.000
_refine_ls_structure_factor_coef Fsqd
_refine_ls_weighting_details 'w=1/[\s^2^(Fo^2^)+(0.0528P)^2^+1.1897P] where P=(Fo^2^+2Fc^2^)/3'
_refine_ls_weighting_scheme calc
_refine_ls_wR_factor_gt 0.1270
_refine_ls_wR_factor_ref 0.1371
_reflns_Friedel_coverage 0.000
_reflns_number_gt 4788
_reflns_number_total 6111
_reflns_threshold_expression 'I > 2\s(I)'
_cod_data_source_file c5sc04766h2.cif
_cod_data_source_block shelxl
_cod_depositor_comments 'Adding full bibliography for 1543464--1543470.cif.'
_cod_database_code 1543465
_shelx_space_group_comment
; 
The symmetry employed for this shelxl refinement is uniquely defined 
by the following loop, which should always be used as a source of 
symmetry information in preference to the above space-group names. 
They are only intended as comments. 
;
_shelx_estimated_absorpt_t_min 0.294
_shelx_estimated_absorpt_t_max 0.447
_shelxl_version_number 2013-3

loop_
_space_group_symop_operation_xyz
'x, y, z'
'-x, y+1/2, -z+1/2'
'-x, -y, -z'
'x, -y-1/2, z-1/2'

loop_
_atom_site_label
_atom_site_type_symbol
_atom_site_fract_x
_atom_site_fract_y
_atom_site_fract_z
_atom_site_U_iso_or_equiv
_atom_site_adp_type
_atom_site_occupancy
_atom_site_site_symmetry_order
_atom_site_calc_flag
_atom_site_refinement_flags_posn
_atom_site_refinement_flags_adp
_atom_site_refinement_flags_occupancy
_atom_site_disorder_assembly
_atom_site_disorder_group
S1 S 0.70901(7) -0.17909(5) 0.24940(4) 0.0581(2) Uani 1 1 d . . . . .
O1 O 0.56258(14) 0.04596(11) 0.34118(9) 0.0395(4) Uani 1 1 d . . . . .
O2 O 0.59223(15) 0.01153(11) 0.45839(10) 0.0437(4) Uani 1 1 d . . . . .
O3 O 0.98390(13) 0.35234(11) 0.54818(9) 0.0368(4) Uani 1 1 d . . . . .
O4 O 0.98837(14) 0.35806(13) 0.43991(10) 0.0453(4) Uani 1 1 d . . . . .
N1 N 0.80077(19) -0.24275(15) 0.32180(12) 0.0469(5) Uani 1 1 d . . . . .
N2 N 0.65609(19) -0.11391(15) 0.28692(13) 0.0480(5) Uani 1 1 d . . . . .
C1 C 0.6917(2) -0.09949(17) 0.41645(14) 0.0375(5) Uani 1 1 d . . . . .
C2 C 0.7560(2) -0.13859(18) 0.48823(15) 0.0427(6) Uani 1 1 d . . . . .
H2 H 0.7449 -0.1159 0.5258 0.051 Uiso 1 1 calc R U . . .
C3 C 0.8383(2) -0.21155(18) 0.50813(15) 0.0420(6) Uani 1 1 d . . . . .
H3 H 0.8785 -0.2343 0.5581 0.050 Uiso 1 1 calc R U . . .
C4 C 0.8617(2) -0.25044(17) 0.45754(14) 0.0370(5) Uani 1 1 d . . . . .
C5 C 0.7946(2) -0.21389(16) 0.38141(14) 0.0367(5) Uani 1 1 d . . . . .
C6 C 0.7112(2) -0.13950(16) 0.36122(14) 0.0375(5) Uani 1 1 d . . . . .
C7 C 0.5163(2) 0.12601(16) 0.36039(14) 0.0372(5) Uani 1 1 d . . . . .
H7 H 0.4378 0.1432 0.3186 0.045 Uiso 1 1 calc R U . . .
C8 C 0.5215(2) 0.09562(16) 0.43419(15) 0.0390(6) Uani 1 1 d . . . . .
H8 H 0.4439 0.0817 0.4230 0.047 Uiso 1 1 calc R U . . .
C9 C 0.5784(2) 0.17696(17) 0.49241(15) 0.0384(6) Uani 1 1 d . . . . .
C10 C 0.64364(19) 0.22997(15) 0.46282(13) 0.0325(5) Uani 1 1 d . . . . .
C11 C 0.73325(19) 0.29489(16) 0.50134(14) 0.0345(5) Uani 1 1 d . . . . .
H11 H 0.7643 0.3092 0.5526 0.041 Uiso 1 1 calc R U . . .
C12 C 0.77505(19) 0.33781(15) 0.46062(13) 0.0319(5) Uani 1 1 d . . . . .
C13 C 0.87859(19) 0.40214(16) 0.49107(14) 0.0346(5) Uani 1 1 d . . . . .
H13 H 0.8684 0.4620 0.5106 0.042 Uiso 1 1 calc R U . . .
C14 C 0.8910(2) 0.41697(16) 0.42184(14) 0.0366(5) Uani 1 1 d . . . . .
H14 H 0.9062 0.4836 0.4170 0.044 Uiso 1 1 calc R U . . .
C15 C 0.7777(2) 0.38272(17) 0.34972(14) 0.0379(6) Uani 1 1 d . . . . .
C16 C 0.72566(19) 0.32055(16) 0.38302(13) 0.0329(5) Uani 1 1 d . . . . .
C17 C 0.6375(2) 0.25434(16) 0.34519(14) 0.0366(5) Uani 1 1 d . . . . .
H17 H 0.6050 0.2413 0.2936 0.044 Uiso 1 1 calc R U . . .
C18 C 0.59929(19) 0.20813(16) 0.38636(13) 0.0327(5) Uani 1 1 d . . . . .
C19 C 0.6552(3) 0.1433(2) 0.57494(16) 0.0561(7) Uani 1 1 d . . . . .
H19A H 0.7135 0.1013 0.5794 0.084 Uiso 1 1 calc R U . . .
H19B H 0.6088 0.1105 0.5895 0.084 Uiso 1 1 calc R U . . .
H19C H 0.6917 0.1969 0.6079 0.084 Uiso 1 1 calc R U . . .
C20 C 0.4817(2) 0.24177(19) 0.48336(18) 0.0526(7) Uani 1 1 d . . . . .
H20A H 0.5154 0.2984 0.5129 0.079 Uiso 1 1 calc R U . . .
H20B H 0.4392 0.2092 0.5011 0.079 Uiso 1 1 calc R U . . .
H20C H 0.4303 0.2582 0.4304 0.079 Uiso 1 1 calc R U . . .
C21 C 0.7970(3) 0.3312(2) 0.29298(18) 0.0626(8) Uani 1 1 d . . . . .
H21A H 0.8426 0.2754 0.3166 0.094 Uiso 1 1 calc R U . . .
H21B H 0.8371 0.3723 0.2780 0.094 Uiso 1 1 calc R U . . .
H21C H 0.7235 0.3136 0.2486 0.094 Uiso 1 1 calc R U . . .
C22 C 0.7001(2) 0.4699(2) 0.31190(19) 0.0625(9) Uani 1 1 d . . . . .
H22A H 0.6238 0.4498 0.2723 0.094 Uiso 1 1 calc R U . . .
H22B H 0.7323 0.5090 0.2901 0.094 Uiso 1 1 calc R U . . .
H22C H 0.6958 0.5055 0.3496 0.094 Uiso 1 1 calc R U . . .
B1 B 0.6128(2) -0.01322(19) 0.40306(17) 0.0383(6) Uani 1 1 d . . . . .
B2 B 1.0368(2) 0.32208(19) 0.51170(17) 0.0372(6) Uani 1 1 d . . . . .
C101 C 0.9125(3) 0.0899(3) 0.5105(3) 0.0831(12) Uani 1 1 d . U . . .
H101 H 0.8542 0.1334 0.4807 0.100 Uiso 1 1 calc R U . . .
C102 C 0.9547(5) 0.0821(4) 0.5859(4) 0.1060(16) Uani 1 1 d . U . . .
H102 H 0.9253 0.1209 0.6076 0.127 Uiso 1 1 calc R U . . .
C103 C 1.0403(5) 0.0180(4) 0.6312(3) 0.1064(16) Uani 1 1 d . U . . .
H103 H 1.0676 0.0135 0.6830 0.128 Uiso 1 1 calc R U . . .
C104 C 1.0859(3) -0.0394(3) 0.6007(2) 0.0844(12) Uani 1 1 d . U . . .
H104 H 1.1442 -0.0823 0.6318 0.101 Uiso 1 1 calc R U . . .
C105 C 0.9556(2) 0.03339(19) 0.47769(19) 0.0558(8) Uani 1 1 d . . . . .
C201 C 0.9530(3) -0.3696(3) 0.27742(18) 0.0663(9) Uani 1 1 d . . . . .
H201 H 0.9376 -0.3444 0.3150 0.080 Uiso 1 1 calc R U . A 1
Cl1A Cl 1.03208(17) -0.28663(13) 0.26364(10) 0.1049(6) Uani 0.887(4) 1 d . . P B 1
Cl2A Cl 0.82013(16) -0.3939(2) 0.19277(11) 0.0994(6) Uani 0.887(4) 1 d . U P B 1
Cl3A Cl 1.03693(14) -0.47494(13) 0.31549(7) 0.0946(6) Uani 0.887(4) 1 d . . P B 1
Cl1B Cl 0.9679(15) -0.2475(11) 0.2368(9) 0.117(5) Uiso 0.113(4) 1 d . . P B 2
Cl2B Cl 0.8412(13) -0.4234(9) 0.1954(10) 0.066(3) Uiso 0.113(4) 1 d . . P B 2
Cl3B Cl 1.0632(10) -0.4236(10) 0.3060(7) 0.092(4) Uiso 0.113(4) 1 d . . P B 2
C301 C 0.5417(2) 0.0614(2) 0.16521(18) 0.0559(7) Uani 1 1 d . . . . .
H301 H 0.5504 0.0299 0.2100 0.067 Uiso 1 1 calc R U . C 3
Cl4A Cl 0.4790(6) -0.0155(9) 0.0860(8) 0.111(3) Uani 0.50(3) 1 d . . P D 3
Cl5A Cl 0.4580(7) 0.1655(6) 0.1426(3) 0.0580(13) Uani 0.50(3) 1 d . . P D 3
Cl6A Cl 0.6749(9) 0.0893(10) 0.1807(6) 0.108(3) Uani 0.50(3) 1 d . . P D 3
Cl4B Cl 0.4805(4) -0.0288(5) 0.0988(4) 0.0638(17) Uani 0.50(3) 1 d . . P D 4
Cl5B Cl 0.4418(11) 0.1541(8) 0.1368(5) 0.088(2) Uani 0.50(3) 1 d . . P D 4
Cl6B Cl 0.6787(8) 0.1017(8) 0.1865(4) 0.0725(17) Uani 0.50(3) 1 d . . P D 4

loop_
_atom_site_aniso_label
_atom_site_aniso_U_11
_atom_site_aniso_U_22
_atom_site_aniso_U_33
_atom_site_aniso_U_23
_atom_site_aniso_U_13
_atom_site_aniso_U_12
S1 0.0699(5) 0.0600(4) 0.0354(4) -0.0001(3) 0.0227(4) 0.0149(4)
O1 0.0416(9) 0.0343(8) 0.0356(9) -0.0042(7) 0.0163(8) -0.0004(7)
O2 0.0512(10) 0.0378(9) 0.0514(11) 0.0076(8) 0.0339(9) 0.0062(8)
O3 0.0313(8) 0.0402(9) 0.0339(9) -0.0009(7) 0.0144(7) -0.0005(7)
O4 0.0368(9) 0.0590(11) 0.0446(11) 0.0156(9) 0.0250(9) 0.0131(8)
N1 0.0492(13) 0.0479(12) 0.0394(13) -0.0015(10) 0.0212(11) 0.0059(10)
N2 0.0523(13) 0.0464(12) 0.0371(13) -0.0006(10) 0.0189(11) 0.0060(10)
C1 0.0337(12) 0.0385(13) 0.0383(14) -0.0021(10) 0.0183(11) -0.0027(10)
C2 0.0426(14) 0.0480(14) 0.0431(15) 0.0031(12) 0.0269(13) 0.0029(11)
C3 0.0390(13) 0.0514(15) 0.0356(14) 0.0062(12) 0.0202(12) 0.0036(11)
C4 0.0316(12) 0.0390(13) 0.0376(14) 0.0013(11) 0.0169(11) -0.0025(10)
C5 0.0356(12) 0.0359(12) 0.0368(14) -0.0029(10) 0.0186(11) -0.0029(10)
C6 0.0359(12) 0.0345(12) 0.0345(14) -0.0005(10) 0.0142(11) -0.0018(10)
C7 0.0307(12) 0.0343(12) 0.0383(14) -0.0043(10) 0.0132(11) 0.0000(9)
C8 0.0328(12) 0.0357(12) 0.0502(16) -0.0014(11) 0.0236(12) -0.0031(10)
C9 0.0406(13) 0.0395(13) 0.0406(15) -0.0012(11) 0.0255(12) -0.0063(10)
C10 0.0334(12) 0.0317(11) 0.0338(13) -0.0001(10) 0.0191(10) -0.0005(9)
C11 0.0351(12) 0.0366(12) 0.0300(13) -0.0035(10) 0.0166(10) -0.0020(9)
C12 0.0300(11) 0.0312(11) 0.0338(13) -0.0015(9) 0.0168(10) -0.0012(9)
C13 0.0320(12) 0.0313(11) 0.0378(14) -0.0007(10) 0.0171(11) 0.0010(9)
C14 0.0351(12) 0.0325(12) 0.0445(15) 0.0047(10) 0.0232(11) 0.0010(9)
C15 0.0360(13) 0.0425(13) 0.0346(14) 0.0073(11) 0.0187(11) 0.0024(10)
C16 0.0318(12) 0.0349(12) 0.0320(13) 0.0033(10) 0.0173(10) 0.0009(9)
C17 0.0351(12) 0.0398(13) 0.0282(13) -0.0010(10) 0.0128(11) 0.0004(10)
C18 0.0300(11) 0.0333(12) 0.0315(13) -0.0013(9) 0.0145(10) -0.0010(9)
C19 0.0654(19) 0.0595(18) 0.0455(17) 0.0035(14) 0.0314(15) -0.0157(14)
C20 0.0573(17) 0.0496(15) 0.071(2) -0.0083(14) 0.0478(16) -0.0032(13)
C21 0.070(2) 0.081(2) 0.0535(19) -0.0114(16) 0.0440(17) -0.0179(17)
C22 0.0477(16) 0.0649(19) 0.069(2) 0.0354(16) 0.0278(16) 0.0134(14)
B1 0.0335(14) 0.0368(14) 0.0417(17) -0.0017(12) 0.0186(13) -0.0048(11)
B2 0.0325(14) 0.0398(15) 0.0369(16) 0.0006(12) 0.0174(12) -0.0038(11)
C101 0.061(2) 0.063(2) 0.126(4) -0.019(2) 0.051(2) -0.0062(16)
C102 0.093(3) 0.124(4) 0.130(4) -0.056(3) 0.079(3) -0.044(3)
C103 0.112(4) 0.144(4) 0.076(3) -0.017(3) 0.059(3) -0.055(3)
C104 0.072(2) 0.083(3) 0.071(3) 0.017(2) 0.022(2) -0.015(2)
C105 0.0478(16) 0.0473(16) 0.070(2) 0.0022(14) 0.0301(16) -0.0076(12)
C201 0.0584(19) 0.100(3) 0.052(2) -0.0109(18) 0.0369(17) -0.0075(17)
Cl1A 0.1092(13) 0.1141(12) 0.1113(11) -0.0007(9) 0.0728(10) -0.0338(10)
Cl2A 0.0650(9) 0.167(2) 0.0570(8) -0.0225(11) 0.0274(7) -0.0141(11)
Cl3A 0.1230(11) 0.0947(11) 0.0812(8) 0.0049(7) 0.0651(8) 0.0232(8)
C301 0.0580(18) 0.0493(16) 0.0574(19) 0.0051(14) 0.0294(16) 0.0004(13)
Cl4A 0.155(5) 0.089(3) 0.107(4) -0.039(3) 0.082(4) -0.037(3)
Cl5A 0.0628(18) 0.0588(19) 0.040(3) 0.0007(14) 0.0194(16) 0.0083(14)
Cl6A 0.061(3) 0.090(4) 0.156(6) 0.023(3) 0.047(3) -0.008(2)
Cl4B 0.066(3) 0.0614(18) 0.055(2) -0.0123(14) 0.027(2) -0.0113(13)
Cl5B 0.085(3) 0.062(2) 0.118(5) 0.026(2) 0.056(3) 0.020(2)
Cl6B 0.059(2) 0.071(2) 0.072(3) 0.0052(17) 0.0255(19) -0.0111(15)

loop_
_atom_type_symbol
_atom_type_description
_atom_type_scat_dispersion_real
_atom_type_scat_dispersion_imag
_atom_type_scat_source
C C 0.0181 0.0091 'International Tables Vol C Tables 4.2.6.8 and 6.1.1.4'
H H 0.0000 0.0000 'International Tables Vol C Tables 4.2.6.8 and 6.1.1.4'
B B 0.0090 0.0039 'International Tables Vol C Tables 4.2.6.8 and 6.1.1.4'
Cl Cl 0.3639 0.7018 'International Tables Vol C Tables 4.2.6.8 and 6.1.1.4'
N N 0.0311 0.0180 'International Tables Vol C Tables 4.2.6.8 and 6.1.1.4'
O O 0.0492 0.0322 'International Tables Vol C Tables 4.2.6.8 and 6.1.1.4'
S S 0.3331 0.5567 'International Tables Vol C Tables 4.2.6.8 and 6.1.1.4'

loop_
_geom_angle_atom_site_label_1
_geom_angle_atom_site_label_2
_geom_angle_atom_site_label_3
_geom_angle
_geom_angle_site_symmetry_1
_geom_angle_site_symmetry_3
N2 S1 N1 101.25(12) . .
B1 O1 C7 106.76(19) . .
B1 O2 C8 108.87(19) . .
B2 O3 C13 106.72(18) . .
B2 O4 C14 109.50(19) . .
C5 N1 S1 106.42(17) . .
C6 N2 S1 106.33(17) . .
C2 C1 C6 115.2(2) . .
C2 C1 B1 119.0(2) . .
C6 C1 B1 125.6(2) . .
C1 C2 C3 123.5(2) . .
C1 C2 H2 118.3 . .
C3 C2 H2 118.3 . .
C4 C3 C2 123.3(2) . .
C4 C3 H3 118.3 . .
C2 C3 H3 118.3 . .
C3 C4 C5 115.3(2) . .
C3 C4 B2 118.5(2) . 3_756
C5 C4 B2 126.0(2) . 3_756
N1 C5 C4 125.8(2) . .
N1 C5 C6 112.9(2) . .
C4 C5 C6 121.3(2) . .
N2 C6 C1 125.5(2) . .
N2 C6 C5 113.1(2) . .
C1 C6 C5 121.3(2) . .
O1 C7 C18 109.73(18) . .
O1 C7 C8 105.27(18) . .
C18 C7 C8 103.72(19) . .
O1 C7 H7 112.5 . .
C18 C7 H7 112.5 . .
C8 C7 H7 112.5 . .
O2 C8 C9 112.4(2) . .
O2 C8 C7 103.49(18) . .
C9 C8 C7 107.60(18) . .
O2 C8 H8 111.0 . .
C9 C8 H8 111.0 . .
C7 C8 H8 111.0 . .
C19 C9 C10 114.0(2) . .
C19 C9 C20 110.4(2) . .
C10 C9 C20 108.3(2) . .
C19 C9 C8 113.6(2) . .
C10 C9 C8 101.93(19) . .
C20 C9 C8 108.1(2) . .
C11 C10 C18 120.4(2) . .
C11 C10 C9 128.3(2) . .
C18 C10 C9 111.21(19) . .
C10 C11 C12 117.7(2) . .
C10 C11 H11 121.2 . .
C12 C11 H11 121.2 . .
C16 C12 C11 121.8(2) . .
C16 C12 C13 110.4(2) . .
C11 C12 C13 127.8(2) . .
O3 C13 C12 110.14(18) . .
O3 C13 C14 105.13(17) . .
C12 C13 C14 104.15(19) . .
O3 C13 H13 112.3 . .
C12 C13 H13 112.3 . .
C14 C13 H13 112.3 . .
O4 C14 C15 112.16(19) . .
O4 C14 C13 103.48(18) . .
C15 C14 C13 107.47(18) . .
O4 C14 H14 111.1 . .
C15 C14 H14 111.1 . .
C13 C14 H14 111.1 . .
C16 C15 C21 113.6(2) . .
C16 C15 C22 109.3(2) . .
C21 C15 C22 110.4(2) . .
C16 C15 C14 102.36(19) . .
C21 C15 C14 113.3(2) . .
C22 C15 C14 107.5(2) . .
C17 C16 C12 120.2(2) . .
C17 C16 C15 127.8(2) . .
C12 C16 C15 112.0(2) . .
C18 C17 C16 118.2(2) . .
C18 C17 H17 120.9 . .
C16 C17 H17 120.9 . .
C17 C18 C10 121.5(2) . .
C17 C18 C7 127.4(2) . .
C10 C18 C7 110.9(2) . .
C9 C19 H19A 109.5 . .
C9 C19 H19B 109.5 . .
H19A C19 H19B 109.5 . .
C9 C19 H19C 109.5 . .
H19A C19 H19C 109.5 . .
H19B C19 H19C 109.5 . .
C9 C20 H20A 109.5 . .
C9 C20 H20B 109.5 . .
H20A C20 H20B 109.5 . .
C9 C20 H20C 109.5 . .
H20A C20 H20C 109.5 . .
H20B C20 H20C 109.5 . .
C15 C21 H21A 109.5 . .
C15 C21 H21B 109.5 . .
H21A C21 H21B 109.5 . .
C15 C21 H21C 109.5 . .
H21A C21 H21C 109.5 . .
H21B C21 H21C 109.5 . .
C15 C22 H22A 109.5 . .
C15 C22 H22B 109.5 . .
H22A C22 H22B 109.5 . .
C15 C22 H22C 109.5 . .
H22A C22 H22C 109.5 . .
H22B C22 H22C 109.5 . .
O1 B1 O2 114.0(2) . .
O1 B1 C1 126.5(2) . .
O2 B1 C1 119.4(2) . .
O4 B2 O3 113.6(2) . .
O4 B2 C4 119.4(2) . 3_756
O3 B2 C4 127.0(2) . 3_756
C102 C101 C105 120.0(4) . .
C102 C101 H101 120.0 . .
C105 C101 H101 120.0 . .
C101 C102 C103 121.4(4) . .
C101 C102 H102 119.3 . .
C103 C102 H102 119.3 . .
C104 C103 C102 120.4(4) . .
C104 C103 H103 119.8 . .
C102 C103 H103 119.8 . .
C103 C104 C105 120.1(4) . 3_756
C103 C104 H104 120.0 . .
C105 C104 H104 120.0 3_756 .
C101 C105 C104 121.8(3) . 3_756
C101 C105 C105 120.6(4) . 3_756
C104 C105 C105 117.6(4) 3_756 3_756
Cl3B C201 Cl2B 109.4(6) . .
Cl1A C201 Cl2A 111.9(2) . .
Cl1A C201 Cl3A 109.08(19) . .
Cl2A C201 Cl3A 110.7(2) . .
Cl3B C201 Cl1B 107.2(6) . .
Cl2B C201 Cl1B 101.7(7) . .
Cl1A C201 H201 108.3 . .
Cl2A C201 H201 108.3 . .
Cl3A C201 H201 108.3 . .
Cl4B C301 Cl5B 109.2(4) . .
Cl6A C301 Cl4A 104.3(7) . .
Cl6A C301 Cl5A 109.4(5) . .
Cl4A C301 Cl5A 110.3(4) . .
Cl4B C301 Cl6B 115.3(5) . .
Cl5B C301 Cl6B 112.0(6) . .
Cl6A C301 H301 110.9 . .
Cl4A C301 H301 110.9 . .
Cl5A C301 H301 110.9 . .

loop_
_geom_bond_atom_site_label_1
_geom_bond_atom_site_label_2
_geom_bond_distance
_geom_bond_site_symmetry_2
S1 N2 1.612(2) .
S1 N1 1.614(2) .
O1 B1 1.367(3) .
O1 C7 1.455(3) .
O2 B1 1.370(3) .
O2 C8 1.441(3) .
O3 B2 1.372(3) .
O3 C13 1.461(3) .
O4 B2 1.361(3) .
O4 C14 1.441(3) .
N1 C5 1.350(3) .
N2 C6 1.350(3) .
C1 C2 1.373(3) .
C1 C6 1.429(3) .
C1 B1 1.552(4) .
C2 C3 1.415(3) .
C2 H2 0.9300 .
C3 C4 1.371(3) .
C3 H3 0.9300 .
C4 C5 1.429(3) .
C4 B2 1.552(3) 3_756
C5 C6 1.439(3) .
C7 C18 1.506(3) .
C7 C8 1.557(3) .
C7 H7 0.9800 .
C8 C9 1.539(3) .
C8 H8 0.9800 .
C9 C19 1.524(4) .
C9 C10 1.530(3) .
C9 C20 1.538(3) .
C10 C11 1.388(3) .
C10 C18 1.395(3) .
C11 C12 1.393(3) .
C11 H11 0.9300 .
C12 C16 1.392(3) .
C12 C13 1.507(3) .
C13 C14 1.553(3) .
C13 H13 0.9800 .
C14 C15 1.540(3) .
C14 H14 0.9800 .
C15 C16 1.516(3) .
C15 C21 1.527(4) .
C15 C22 1.536(3) .
C16 C17 1.387(3) .
C17 C18 1.387(3) .
C17 H17 0.9300 .
C19 H19A 0.9600 .
C19 H19B 0.9600 .
C19 H19C 0.9600 .
C20 H20A 0.9600 .
C20 H20B 0.9600 .
C20 H20C 0.9600 .
C21 H21A 0.9600 .
C21 H21B 0.9600 .
C21 H21C 0.9600 .
C22 H22A 0.9600 .
C22 H22B 0.9600 .
C22 H22C 0.9600 .
B2 C4 1.552(3) 3_756
C101 C102 1.350(6) .
C101 C105 1.375(5) .
C101 H101 0.9300 .
C102 C103 1.374(7) .
C102 H102 0.9300 .
C103 C104 1.372(6) .
C103 H103 0.9300 .
C104 C105 1.408(5) 3_756
C104 H104 0.9300 .
C105 C104 1.408(5) 3_756
C105 C105 1.417(6) 3_756
C201 Cl3B 1.500(11) .
C201 Cl1A 1.723(3) .
C201 Cl2B 1.734(17) .
C201 Cl2A 1.751(4) .
C201 Cl3A 1.783(4) .
C201 Cl1B 1.978(15) .
C201 H201 0.9800 .
C301 Cl6A 1.723(11) .
C301 Cl4B 1.725(7) .
C301 Cl5B 1.752(9) .
C301 Cl4A 1.760(9) .
C301 Cl5A 1.766(7) .
C301 Cl6B 1.776(10) .
C301 H301 0.9800 .

loop_
_geom_torsion_atom_site_label_1
_geom_torsion_atom_site_label_2
_geom_torsion_atom_site_label_3
_geom_torsion_atom_site_label_4
_geom_torsion
_geom_torsion_site_symmetry_1
_geom_torsion_site_symmetry_4
N2 S1 N1 C5 -0.6(2) . .
N1 S1 N2 C6 0.7(2) . .
C6 C1 C2 C3 1.6(4) . .
B1 C1 C2 C3 -174.1(2) . .
C1 C2 C3 C4 -0.1(4) . .
C2 C3 C4 C5 -1.5(4) . .
C2 C3 C4 B2 173.3(2) . 3_756
S1 N1 C5 C4 -179.5(2) . .
S1 N1 C5 C6 0.4(3) . .
C3 C4 C5 N1 -178.5(2) . .
B2 C4 C5 N1 7.1(4) 3_756 .
C3 C4 C5 C6 1.7(3) . .
B2 C4 C5 C6 -172.7(2) 3_756 .
S1 N2 C6 C1 179.7(2) . .
S1 N2 C6 C5 -0.5(3) . .
C2 C1 C6 N2 178.4(2) . .
B1 C1 C6 N2 -6.3(4) . .
C2 C1 C6 C5 -1.3(3) . .
B1 C1 C6 C5 174.0(2) . .
N1 C5 C6 N2 0.1(3) . .
C4 C5 C6 N2 180.0(2) . .
N1 C5 C6 C1 179.9(2) . .
C4 C5 C6 C1 -0.3(3) . .
B1 O1 C7 C18 98.8(2) . .
B1 O1 C7 C8 -12.2(2) . .
B1 O2 C8 C9 -123.2(2) . .
B1 O2 C8 C7 -7.4(2) . .
O1 C7 C8 O2 12.0(2) . .
C18 C7 C8 O2 -103.31(19) . .
O1 C7 C8 C9 131.12(19) . .
C18 C7 C8 C9 15.8(2) . .
O2 C8 C9 C19 -31.0(3) . .
C7 C8 C9 C19 -144.3(2) . .
O2 C8 C9 C10 92.1(2) . .
C7 C8 C9 C10 -21.1(2) . .
O2 C8 C9 C20 -153.8(2) . .
C7 C8 C9 C20 92.9(2) . .
C19 C9 C10 C11 -39.6(3) . .
C20 C9 C10 C11 83.8(3) . .
C8 C9 C10 C11 -162.3(2) . .
C19 C9 C10 C18 142.5(2) . .
C20 C9 C10 C18 -94.1(2) . .
C8 C9 C10 C18 19.8(2) . .
C18 C10 C11 C12 1.0(3) . .
C9 C10 C11 C12 -176.7(2) . .
C10 C11 C12 C16 3.2(3) . .
C10 C11 C12 C13 -173.1(2) . .
B2 O3 C13 C12 99.1(2) . .
B2 O3 C13 C14 -12.5(2) . .
C16 C12 C13 O3 -115.9(2) . .
C11 C12 C13 O3 60.8(3) . .
C16 C12 C13 C14 -3.6(2) . .
C11 C12 C13 C14 173.1(2) . .
B2 O4 C14 C15 -121.8(2) . .
B2 O4 C14 C13 -6.3(2) . .
O3 C13 C14 O4 11.4(2) . .
C12 C13 C14 O4 -104.48(19) . .
O3 C13 C14 C15 130.19(18) . .
C12 C13 C14 C15 14.3(2) . .
O4 C14 C15 C16 94.3(2) . .
C13 C14 C15 C16 -18.8(2) . .
O4 C14 C15 C21 -28.5(3) . .
C13 C14 C15 C21 -141.5(2) . .
O4 C14 C15 C22 -150.7(2) . .
C13 C14 C15 C22 96.2(2) . .
C11 C12 C16 C17 -4.5(3) . .
C13 C12 C16 C17 172.5(2) . .
C11 C12 C16 C15 174.1(2) . .
C13 C12 C16 C15 -9.0(3) . .
C21 C15 C16 C17 -41.6(3) . .
C22 C15 C16 C17 82.1(3) . .
C14 C15 C16 C17 -164.1(2) . .
C21 C15 C16 C12 139.9(2) . .
C22 C15 C16 C12 -96.3(3) . .
C14 C15 C16 C12 17.4(2) . .
C12 C16 C17 C18 1.3(3) . .
C15 C16 C17 C18 -177.0(2) . .
C16 C17 C18 C10 2.9(3) . .
C16 C17 C18 C7 -171.8(2) . .
C11 C10 C18 C17 -4.2(3) . .
C9 C10 C18 C17 173.9(2) . .
C11 C10 C18 C7 171.4(2) . .
C9 C10 C18 C7 -10.5(3) . .
O1 C7 C18 C17 59.7(3) . .
C8 C7 C18 C17 171.7(2) . .
O1 C7 C18 C10 -115.5(2) . .
C8 C7 C18 C10 -3.5(2) . .
C7 O1 B1 O2 8.3(3) . .
C7 O1 B1 C1 -169.0(2) . .
C8 O2 B1 O1 -0.1(3) . .
C8 O2 B1 C1 177.4(2) . .
C2 C1 B1 O1 165.4(2) . .
C6 C1 B1 O1 -9.7(4) . .
C2 C1 B1 O2 -11.8(3) . .
C6 C1 B1 O2 173.1(2) . .
C14 O4 B2 O3 -1.6(3) . .
C14 O4 B2 C4 175.7(2) . 3_756
C13 O3 B2 O4 9.4(3) . .
C13 O3 B2 C4 -167.8(2) . 3_756
C105 C101 C102 C103 -0.4(6) . .
C101 C102 C103 C104 0.6(7) . .
C102 C103 C104 C105 -0.5(6) . 3_756
C102 C101 C105 C104 -179.9(3) . 3_756
C102 C101 C105 C105 0.1(6) . 3_756
